data_7017656
loop_
_publ_author_name
'Kobelt, Claudia'
'Burschka, Christian'
'Bertermann, R\"udiger'
'Fonseca Guerra, C.'
'Bickelhaupt, F. Matthias'
'Tacke, Reinhold'

_publ_section_title
;
 Synthesis and structural characterisation of neutral pentacoordinate
 silicon(iv) complexes with a tridentate dianionic N,N,S chelate ligand.
;
_journal_issue 7
_journal_name_full 'Dalton transactions (Cambridge, England : 2003)'
_journal_page_first 2148
_journal_page_last 2162
_journal_paper_doi 10.1039/c1dt11306b
_journal_volume 41
_journal_year 2012
_chemical_formula_moiety '2(C19 H15 F3 N2 O3 S2 Si), C7 H8'
_chemical_formula_sum 'C22.5 H19 F3 N2 O3 S2 Si'
_chemical_formula_weight 514.61
_chemical_name_systematic
;
?
;
_space_group_IT_number 2
_symmetry_cell_setting triclinic
_symmetry_space_group_name_Hall '-P 1'
_symmetry_space_group_name_H-M 'P -1'
_atom_sites_solution_hydrogens geom
_atom_sites_solution_primary direct
_atom_sites_solution_secondary difmap
_audit_creation_method SHELXL-97
_cell_angle_alpha 65.48(3)
_cell_angle_beta 73.49(3)
_cell_angle_gamma 74.68(3)
_cell_formula_units_Z 2
_cell_length_a 9.972(2)
_cell_length_b 11.273(2)
_cell_length_c 11.806(2)
_cell_measurement_reflns_used 5000
_cell_measurement_temperature 173(2)
_cell_measurement_theta_max 27.4
_cell_measurement_theta_min 6.85
_cell_volume 1141.3(5)
_computing_cell_refinement Stoe-IPDS
_computing_data_collection Stoe-IPDS
_computing_data_reduction Stoe-IPDS
_computing_molecular_graphics OrteP/Povray
_computing_publication_material Bruker-SHELXTL
_computing_structure_refinement 'SHELXL-97 (Sheldrick, 2008)'
_computing_structure_solution 'SHELXS-97 (Sheldrick, 2008)'
_diffrn_ambient_temperature 173(2)
_diffrn_measured_fraction_theta_full 0.907
_diffrn_measured_fraction_theta_max 0.907
_diffrn_measurement_device_type Stoe_image_plate
_diffrn_measurement_method omega_scan
_diffrn_radiation_monochromator graphite
_diffrn_radiation_source 'fine-focus sealed tube'
_diffrn_radiation_type MoK\a
_diffrn_radiation_wavelength 0.71073
_diffrn_reflns_av_R_equivalents 0.0418
_diffrn_reflns_av_sigmaI/netI 0.0351
_diffrn_reflns_limit_h_max 13
_diffrn_reflns_limit_h_min -13
_diffrn_reflns_limit_k_max 15
_diffrn_reflns_limit_k_min -15
_diffrn_reflns_limit_l_max 16
_diffrn_reflns_limit_l_min -16
_diffrn_reflns_number 16511
_diffrn_reflns_theta_full 29.15
_diffrn_reflns_theta_max 29.15
_diffrn_reflns_theta_min 3.17
_exptl_absorpt_coefficient_mu 0.339
_exptl_absorpt_correction_type none
_exptl_crystal_colour colorless
_exptl_crystal_density_diffrn 1.497
_exptl_crystal_density_method 'not measured'
_exptl_crystal_description long_prism
_exptl_crystal_F_000 530
_exptl_crystal_size_max .48
_exptl_crystal_size_mid .32
_exptl_crystal_size_min .15
_refine_diff_density_max 0.403
_refine_diff_density_min -0.325
_refine_diff_density_rms 0.052
_refine_ls_extinction_method none
_refine_ls_goodness_of_fit_ref 1.031
_refine_ls_hydrogen_treatment constr
_refine_ls_matrix_type full
_refine_ls_number_parameters 323
_refine_ls_number_reflns 5598
_refine_ls_number_restraints 48
_refine_ls_restrained_S_all 1.043
_refine_ls_R_factor_all 0.0509
_refine_ls_R_factor_gt 0.0383
_refine_ls_shift/su_max 0.000
_refine_ls_shift/su_mean 0.000
_refine_ls_structure_factor_coef Fsqd
_refine_ls_weighting_details 'calc w=1/[\s^2^(Fo^2^)+(0.0628P)^2^+0.2554P] where P=(Fo^2^+2Fc^2^)/3'
_refine_ls_weighting_scheme calc
_refine_ls_wR_factor_gt 0.1045
_refine_ls_wR_factor_ref 0.1110
_reflns_number_gt 4307
_reflns_number_total 5598
_reflns_threshold_expression >2sigma(I)
_cod_data_source_file c1dt11306b.txt
_cod_data_source_block kob12cu_6
_cod_original_cell_volume 1141.3(4)
_cod_original_formula_sum 'C22.50 H19 F3 N2 O3 S2 Si'
_cod_database_code 7017656

loop_
_symmetry_equiv_pos_as_xyz
'x, y, z'
'-x, -y, -z'

loop_
_atom_site_label
_atom_site_type_symbol
_atom_site_fract_x
_atom_site_fract_y
_atom_site_fract_z
_atom_site_U_iso_or_equiv
_atom_site_adp_type
_atom_site_occupancy
_atom_site_symmetry_multiplicity
_atom_site_calc_flag
_atom_site_refinement_flags
_atom_site_disorder_assembly
_atom_site_disorder_group
C1 C 0.87910(19) 0.04562(15) 0.23388(16) 0.0299(3) Uani 1 1 d . . .
C2 C 0.9923(2) -0.04107(19) 0.1935(2) 0.0428(4) Uani 1 1 d . . .
H2 H 1.0719 -0.0074 0.1322 0.051 Uiso 1 1 calc R . .
C3 C 0.9896(3) -0.1765(2) 0.2425(2) 0.0537(6) Uani 1 1 d . . .
H3 H 1.0668 -0.2344 0.2140 0.064 Uiso 1 1 calc R . .
C4 C 0.8758(3) -0.2263(2) 0.3316(2) 0.0552(6) Uani 1 1 d . . .
H4 H 0.8750 -0.3187 0.3653 0.066 Uiso 1 1 calc R . .
C5 C 0.7622(3) -0.1427(2) 0.3729(2) 0.0508(5) Uani 1 1 d . . .
H5 H 0.6835 -0.1775 0.4347 0.061 Uiso 1 1 calc R . .
C6 C 0.7638(2) -0.00734(18) 0.32343(17) 0.0381(4) Uani 1 1 d . . .
H6 H 0.6850 0.0499 0.3512 0.046 Uiso 1 1 calc R . .
C7 C 1.1052(2) 0.12036(17) 0.31922(17) 0.0335(4) Uani 1 1 d . . .
H7 H 1.0345 0.0810 0.3889 0.040 Uiso 1 1 calc R . .
C8 C 1.2426(2) 0.09742(18) 0.33537(18) 0.0385(4) Uani 1 1 d . . .
H8 H 1.2671 0.0414 0.4152 0.046 Uiso 1 1 calc R . .
C9 C 1.3445(2) 0.15675(18) 0.23410(19) 0.0380(4) Uani 1 1 d . . .
H9 H 1.4393 0.1422 0.2442 0.046 Uiso 1 1 calc R . .
C10 C 1.30784(18) 0.23713(17) 0.11835(17) 0.0317(3) Uani 1 1 d . . .
H10 H 1.3762 0.2792 0.0479 0.038 Uiso 1 1 calc R . .
C11 C 1.16770(16) 0.25488(14) 0.10771(15) 0.0249(3) Uani 1 1 d . . .
C12 C 1.11252(16) 0.33527(15) -0.01178(15) 0.0266(3) Uani 1 1 d . . .
H12A H 1.1255 0.4283 -0.0418 0.032 Uiso 1 1 calc R . .
H12B H 1.1639 0.2998 -0.0792 0.032 Uiso 1 1 calc R . .
C13 C 0.88662(17) 0.40186(14) -0.08112(15) 0.0263(3) Uani 1 1 d . . .
C14 C 0.94660(19) 0.47991(15) -0.20242(16) 0.0311(3) Uani 1 1 d . . .
H14 H 1.0439 0.4877 -0.2225 0.037 Uiso 1 1 calc R . .
C15 C 0.8633(2) 0.54697(17) -0.29477(17) 0.0383(4) Uani 1 1 d . . .
H15 H 0.9047 0.5994 -0.3781 0.046 Uiso 1 1 calc R . .
C16 C 0.7209(2) 0.53767(18) -0.26603(19) 0.0404(4) Uani 1 1 d . . .
H16 H 0.6651 0.5833 -0.3296 0.048 Uiso 1 1 calc R . .
C17 C 0.6597(2) 0.46203(17) -0.14482(19) 0.0369(4) Uani 1 1 d . . .
H17 H 0.5618 0.4564 -0.1250 0.044 Uiso 1 1 calc R . .
C18 C 0.74151(18) 0.39403(16) -0.05171(16) 0.0305(3) Uani 1 1 d . . .
C19 C 0.7302(2) 0.3400(2) 0.49473(18) 0.0414(4) Uani 1 1 d . . .
F1 F 0.61697(16) 0.38490(17) 0.56536(13) 0.0667(4) Uani 1 1 d . . .
F2 F 0.82862(17) 0.41198(16) 0.46367(14) 0.0646(4) Uani 1 1 d . . .
F3 F 0.77887(17) 0.21715(14) 0.56230(12) 0.0612(4) Uani 1 1 d . . .
N2 N 0.96190(14) 0.32741(12) 0.01765(13) 0.0253(3) Uani 1 1 d . . .
N1 N 1.06990(14) 0.19833(12) 0.20524(13) 0.0261(3) Uani 1 1 d . . .
O1 O 0.82117(12) 0.28162(12) 0.29758(11) 0.0317(3) Uani 1 1 d . . .
O2 O 0.64935(17) 0.48453(14) 0.27916(14) 0.0504(4) Uani 1 1 d . . .
O3 O 0.57314(15) 0.26804(16) 0.40105(14) 0.0479(3) Uani 1 1 d . . .
S1 S 0.67477(5) 0.29321(5) 0.10294(5) 0.03883(12) Uani 1 1 d . . .
S2 S 0.67954(5) 0.34834(4) 0.35362(4) 0.03337(11) Uani 1 1 d . . .
Si Si 0.88108(5) 0.22836(4) 0.16710(4) 0.02526(11) Uani 1 1 d . . .
C20 C 0.5463(10) -0.1701(8) 1.1986(8) 0.085(2) Uani 0.50 1 d PU A -1
H20A H 0.6477 -0.1922 1.2002 0.128 Uiso 0.50 1 calc PR A -1
H20B H 0.5126 -0.2484 1.2078 0.128 Uiso 0.50 1 calc PR A -1
H20C H 0.4939 -0.1404 1.2686 0.128 Uiso 0.50 1 calc PR A -1
C21 C 0.4658(5) 0.1344(3) 0.8496(3) 0.0632(15) Uani 0.50 1 d PGU A -1
H21 H 0.4462 0.2021 0.7720 0.076 Uiso 0.50 1 calc PR A -1
C22 C 0.3768(3) 0.0410(4) 0.9191(3) 0.0537(11) Uani 0.50 1 d PGU A -1
H22 H 0.2964 0.0448 0.8890 0.064 Uiso 0.50 1 calc PR A -1
C23 C 0.4054(4) -0.0579(3) 1.0327(3) 0.0504(12) Uani 0.50 1 d PGU A -1
H23 H 0.3446 -0.1218 1.0802 0.060 Uiso 0.50 1 calc PR A -1
C24 C 0.5231(5) -0.0635(3) 1.0768(3) 0.0550(10) Uani 0.50 1 d PGU A -1
C25 C 0.6121(3) 0.0299(4) 1.0073(4) 0.0545(13) Uani 0.50 1 d PGU A -1
H25 H 0.6925 0.0261 1.0374 0.065 Uiso 0.50 1 calc PR A -1
C26 C 0.5834(4) 0.1289(3) 0.8937(4) 0.0647(13) Uani 0.50 1 d PGU A -1
H26 H 0.6442 0.1927 0.8462 0.078 Uiso 0.50 1 calc PR A -1

loop_
_atom_site_aniso_label
_atom_site_aniso_U_11
_atom_site_aniso_U_22
_atom_site_aniso_U_33
_atom_site_aniso_U_23
_atom_site_aniso_U_13
_atom_site_aniso_U_12
C1 0.0341(9) 0.0255(7) 0.0321(8) -0.0102(6) -0.0078(7) -0.0080(6)
C2 0.0405(10) 0.0337(9) 0.0578(12) -0.0235(9) -0.0031(9) -0.0082(8)
C3 0.0622(14) 0.0331(9) 0.0740(15) -0.0298(10) -0.0144(13) -0.0034(10)
C4 0.0865(19) 0.0277(9) 0.0565(12) -0.0133(9) -0.0182(13) -0.0171(10)
C5 0.0739(16) 0.0381(10) 0.0402(10) -0.0088(8) -0.0013(11) -0.0290(10)
C6 0.0482(11) 0.0321(8) 0.0341(8) -0.0111(7) -0.0026(8) -0.0145(8)
C7 0.0352(9) 0.0314(8) 0.0309(8) -0.0056(6) -0.0078(7) -0.0091(7)
C8 0.0408(10) 0.0367(9) 0.0392(9) -0.0094(7) -0.0170(8) -0.0063(8)
C9 0.0298(9) 0.0415(9) 0.0465(10) -0.0177(8) -0.0133(8) -0.0035(8)
C10 0.0238(8) 0.0352(8) 0.0368(8) -0.0156(7) -0.0022(7) -0.0064(7)
C11 0.0236(7) 0.0226(6) 0.0299(7) -0.0137(6) -0.0020(6) -0.0029(6)
C12 0.0241(7) 0.0272(7) 0.0282(7) -0.0112(6) -0.0024(6) -0.0051(6)
C13 0.0305(8) 0.0202(6) 0.0304(7) -0.0117(6) -0.0084(6) -0.0012(6)
C14 0.0357(9) 0.0264(7) 0.0314(8) -0.0108(6) -0.0068(7) -0.0052(7)
C15 0.0491(11) 0.0313(8) 0.0329(8) -0.0092(7) -0.0139(8) -0.0026(8)
C16 0.0464(11) 0.0348(8) 0.0412(9) -0.0114(7) -0.0215(9) 0.0007(8)
C17 0.0336(9) 0.0339(8) 0.0457(10) -0.0144(7) -0.0169(8) -0.0005(7)
C18 0.0319(8) 0.0262(7) 0.0353(8) -0.0127(6) -0.0097(7) -0.0026(6)
C19 0.0425(10) 0.0428(10) 0.0361(9) -0.0193(8) 0.0023(8) -0.0058(8)
F1 0.0591(9) 0.0868(11) 0.0525(8) -0.0433(8) 0.0070(7) 0.0006(8)
F2 0.0727(10) 0.0834(10) 0.0557(8) -0.0360(7) 0.0008(7) -0.0390(8)
F3 0.0784(10) 0.0530(7) 0.0457(7) -0.0128(6) -0.0221(7) 0.0012(7)
N2 0.0231(6) 0.0233(6) 0.0286(6) -0.0091(5) -0.0045(5) -0.0038(5)
N1 0.0254(7) 0.0231(6) 0.0295(6) -0.0098(5) -0.0048(5) -0.0042(5)
O1 0.0261(6) 0.0338(6) 0.0362(6) -0.0162(5) -0.0040(5) -0.0032(5)
O2 0.0518(9) 0.0358(7) 0.0484(8) -0.0114(6) -0.0074(7) 0.0076(7)
O3 0.0315(7) 0.0609(9) 0.0494(8) -0.0209(7) 0.0030(6) -0.0156(7)
S1 0.0261(2) 0.0469(3) 0.0387(2) -0.00722(19) -0.00791(19) -0.01080(19)
S2 0.0272(2) 0.0327(2) 0.0343(2) -0.01247(17) -0.00009(17) -0.00193(17)
Si 0.0234(2) 0.02280(19) 0.0286(2) -0.00860(16) -0.00349(17) -0.00548(16)
C20 0.085(4) 0.081(4) 0.084(4) -0.038(3) -0.008(3) 0.000(3)
C21 0.074(3) 0.057(3) 0.053(3) -0.026(2) 0.000(2) -0.007(2)
C22 0.057(3) 0.059(2) 0.053(2) -0.0343(19) 0.001(2) -0.013(2)
C23 0.049(2) 0.054(2) 0.050(3) -0.029(2) -0.003(2) -0.003(2)
C24 0.060(2) 0.051(2) 0.052(2) -0.0319(19) -0.0012(19) 0.0056(19)
C25 0.045(2) 0.072(3) 0.064(3) -0.048(2) -0.012(2) 0.001(2)
C26 0.067(3) 0.068(3) 0.065(3) -0.041(2) -0.002(2) -0.005(2)

loop_
_atom_type_symbol
_atom_type_description
_atom_type_scat_dispersion_real
_atom_type_scat_dispersion_imag
_atom_type_scat_source
C C 0.0033 0.0016 'International Tables Vol C Tables 4.2.6.8 and 6.1.1.4'
H H 0.0000 0.0000 'International Tables Vol C Tables 4.2.6.8 and 6.1.1.4'
O O 0.0106 0.0060 'International Tables Vol C Tables 4.2.6.8 and 6.1.1.4'
F F 0.0171 0.0103 'International Tables Vol C Tables 4.2.6.8 and 6.1.1.4'
N N 0.0061 0.0033 'International Tables Vol C Tables 4.2.6.8 and 6.1.1.4'
Si Si 0.0817 0.0704 'International Tables Vol C Tables 4.2.6.8 and 6.1.1.4'
S S 0.1246 0.1234 'International Tables Vol C Tables 4.2.6.8 and 6.1.1.4'

loop_
_geom_angle_atom_site_label_1
_geom_angle_atom_site_label_2
_geom_angle_atom_site_label_3
_geom_angle
C6 C1 C2 118.00(16)
C6 C1 Si 121.08(13)
C2 C1 Si 120.92(15)
C3 C2 C1 120.7(2)
C4 C3 C2 120.2(2)
C3 C4 C5 120.37(19)
C4 C5 C6 119.7(2)
C5 C6 C1 121.1(2)
N1 C7 C8 120.71(18)
C7 C8 C9 119.34(17)
C10 C9 C8 119.79(16)
C9 C10 C11 118.08(17)
N1 C11 C10 122.02(15)
N1 C11 C12 113.43(13)
C10 C11 C12 124.53(15)
N2 C12 C11 107.05(13)
C14 C13 C18 119.55(14)
C14 C13 N2 124.27(15)
C18 C13 N2 116.18(15)
C13 C14 C15 119.73(17)
C16 C15 C14 120.59(18)
C17 C16 C15 120.04(16)
C16 C17 C18 120.10(17)
C17 C18 C13 119.98(17)
C17 C18 S1 123.42(14)
C13 C18 S1 116.58(12)
F2 C19 F1 108.88(17)
F2 C19 F3 108.28(18)
F1 C19 F3 108.73(18)
F2 C19 S2 111.43(14)
F1 C19 S2 108.57(15)
F3 C19 S2 110.89(14)
C13 N2 C12 116.60(13)
C13 N2 Si 122.02(11)
C12 N2 Si 121.37(10)
C11 N1 C7 120.05(14)
C11 N1 Si 115.38(10)
C7 N1 Si 124.47(13)
S2 O1 Si 134.32(8)
C18 S1 Si 95.43(7)
O2 S2 O3 120.44(10)
O2 S2 O1 112.03(9)
O3 S2 O1 112.25(8)
O2 S2 C19 106.11(10)
O3 S2 C19 105.22(10)
O1 S2 C19 97.71(8)
N2 Si O1 122.26(6)
N2 Si C1 129.57(8)
O1 Si C1 106.59(7)
N2 Si N1 82.58(7)
O1 Si N1 84.07(6)
C1 Si N1 91.30(7)
N2 Si S1 89.78(6)
O1 Si S1 96.30(5)
C1 Si S1 97.08(6)
N1 Si S1 171.11(5)
C22 C21 C26 120.0
C21 C22 C23 120.0
C24 C23 C22 120.0
C23 C24 C25 120.0
C23 C24 C20 117.2(6)
C25 C24 C20 122.8(5)
C26 C25 C24 120.0
C25 C26 C21 120.0

loop_
_geom_bond_atom_site_label_1
_geom_bond_atom_site_label_2
_geom_bond_distance
C1 C6 1.394(3)
C1 C2 1.398(3)
C1 Si 1.8789(17)
C2 C3 1.396(3)
C3 C4 1.369(4)
C4 C5 1.382(4)
C5 C6 1.392(3)
C7 N1 1.353(2)
C7 C8 1.379(3)
C8 C9 1.383(3)
C9 C10 1.379(3)
C10 C11 1.393(2)
C11 N1 1.328(2)
C11 C12 1.494(2)
C12 N2 1.460(2)
C13 C14 1.389(2)
C13 C18 1.407(2)
C13 N2 1.4071(19)
C14 C15 1.396(2)
C15 C16 1.385(3)
C16 C17 1.383(3)
C17 C18 1.393(2)
C18 S1 1.748(2)
C19 F2 1.313(3)
C19 F1 1.319(2)
C19 F3 1.319(2)
C19 S2 1.834(2)
N2 Si 1.7439(16)
N1 Si 1.9700(14)
O1 S2 1.5228(13)
O1 Si 1.7737(13)
O2 S2 1.4165(15)
O3 S2 1.4169(17)
S1 Si 2.2298(9)
C20 C24 1.474(8)
C21 C22 1.3900
C21 C26 1.3900
C22 C23 1.3900
C23 C24 1.3900
C24 C25 1.3900
C25 C26 1.3900

loop_
_geom_torsion_atom_site_label_1
_geom_torsion_atom_site_label_2
_geom_torsion_atom_site_label_3
_geom_torsion_atom_site_label_4
_geom_torsion
C6 C1 C2 C3 -0.4(3)
Si C1 C2 C3 -179.33(16)
C1 C2 C3 C4 -0.4(3)
C2 C3 C4 C5 0.7(4)
C3 C4 C5 C6 -0.1(3)
C4 C5 C6 C1 -0.8(3)
C2 C1 C6 C5 1.0(3)
Si C1 C6 C5 179.94(15)
N1 C7 C8 C9 1.0(3)
C7 C8 C9 C10 -0.4(3)
C8 C9 C10 C11 -0.4(3)
C9 C10 C11 N1 0.8(2)
C9 C10 C11 C12 -178.06(15)
N1 C11 C12 N2 0.67(17)
C10 C11 C12 N2 179.59(14)
C18 C13 C14 C15 -1.7(2)
N2 C13 C14 C15 178.14(14)
C13 C14 C15 C16 0.8(3)
C14 C15 C16 C17 0.3(3)
C15 C16 C17 C18 -0.6(3)
C16 C17 C18 C13 -0.2(3)
C16 C17 C18 S1 -178.55(14)
C14 C13 C18 C17 1.4(2)
N2 C13 C18 C17 -178.43(14)
C14 C13 C18 S1 179.81(12)
N2 C13 C18 S1 -0.01(18)
C14 C13 N2 C12 0.4(2)
C18 C13 N2 C12 -179.78(13)
C14 C13 N2 Si -178.56(12)
C18 C13 N2 Si 1.25(18)
C11 C12 N2 C13 177.14(11)
C11 C12 N2 Si -3.89(16)
C10 C11 N1 C7 -0.2(2)
C12 C11 N1 C7 178.75(13)
C10 C11 N1 Si -176.72(12)
C12 C11 N1 Si 2.23(16)
C8 C7 N1 C11 -0.7(2)
C8 C7 N1 Si 175.47(13)
C17 C18 S1 Si 177.54(14)
C13 C18 S1 Si -0.82(12)
Si O1 S2 O2 -75.37(14)
Si O1 S2 O3 63.75(14)
Si O1 S2 C19 173.73(12)
F2 C19 S2 O2 -50.84(17)
F1 C19 S2 O2 69.07(17)
F3 C19 S2 O2 -171.53(15)
F2 C19 S2 O3 -179.53(14)
F1 C19 S2 O3 -59.62(17)
F3 C19 S2 O3 59.78(17)
F2 C19 S2 O1 64.83(15)
F1 C19 S2 O1 -175.27(15)
F3 C19 S2 O1 -55.87(16)
C13 N2 Si O1 -98.80(12)
C12 N2 Si O1 82.28(13)
C13 N2 Si C1 97.53(13)
C12 N2 Si C1 -81.39(14)
C13 N2 Si N1 -176.94(12)
C12 N2 Si N1 4.14(11)
C13 N2 Si S1 -1.49(11)
C12 N2 Si S1 179.59(11)
S2 O1 Si N2 94.15(13)
S2 O1 Si C1 -98.92(12)
S2 O1 Si N1 171.49(12)
S2 O1 Si S1 0.43(12)
C6 C1 Si N2 -149.26(13)
C2 C1 Si N2 29.64(18)
C6 C1 Si O1 45.11(15)
C2 C1 Si O1 -135.99(14)
C6 C1 Si N1 129.30(14)
C2 C1 Si N1 -51.80(15)
C6 C1 Si S1 -53.66(14)
C2 C1 Si S1 125.24(14)
C11 N1 Si N2 -3.54(11)
C7 N1 Si N2 -179.88(14)
C11 N1 Si O1 -127.23(11)
C7 N1 Si O1 56.43(13)
C11 N1 Si C1 126.22(12)
C7 N1 Si C1 -50.12(14)
C11 N1 Si S1 -34.4(4)
C7 N1 Si S1 149.3(3)
C18 S1 Si N2 1.13(7)
C18 S1 Si O1 123.58(7)
C18 S1 Si C1 -128.77(8)
C18 S1 Si N1 31.7(3)
C26 C21 C22 C23 0.0
C21 C22 C23 C24 0.0
C22 C23 C24 C25 0.0
C22 C23 C24 C20 179.3(5)
C23 C24 C25 C26 0.0
C20 C24 C25 C26 -179.3(5)
C24 C25 C26 C21 0.0
C22 C21 C26 C25 0.0
